data_4307994
loop_
_publ_author_name
'Matthew A. Gave'
'Christos D. Malliakas'
'David P. Weliky'
'Mercouri G. Kanatzidis'

_publ_section_title
;
Wide Compositional and Structural Diversity in the System Tl/Bi/P/Q (Q = S,
Se) and Observation of Vicinal P-Tl J Coupling in the Solid State
;
_journal_name_full 'Inorganic Chemistry'
_journal_page_first 3632
_journal_page_last 3644
_journal_paper_doi 10.1021/ic062465h
_journal_volume 46
_journal_year 2007
_chemical_formula_sum 'Bi P2 Se6 Tl'
_chemical_formula_weight 949.05
_chemical_name_systematic
; 
 ? 
;
_space_group_IT_number 14
_symmetry_cell_setting monoclinic
_symmetry_space_group_name_Hall '-P 2ybc'
_symmetry_space_group_name_H-M 'P 1 21/c 1'
_atom_sites_solution_hydrogens geom
_atom_sites_solution_primary direct
_atom_sites_solution_secondary difmap
_audit_creation_method SHELXL-97
_cell_angle_alpha 90.00
_cell_angle_beta 97.65(3)
_cell_angle_gamma 90.00
_cell_formula_units_Z 8
_cell_length_a 12.250(2)
_cell_length_b 7.5518(15)
_cell_length_c 22.834(5)
_cell_measurement_temperature 293(2)
_cell_volume 2093.6(7)
_computing_structure_refinement 'SHELXL-97 (Sheldrick, 1997)'
_computing_structure_solution 'SHELXS-97 (Sheldrick, 1990)'
_diffrn_ambient_temperature 293(2)
_diffrn_measured_fraction_theta_full 0.925
_diffrn_measured_fraction_theta_max 0.925
_diffrn_radiation_monochromator graphite
_diffrn_radiation_source 'fine-focus sealed tube'
_diffrn_radiation_type MoK\a
_diffrn_radiation_wavelength 0.71073
_diffrn_reflns_av_R_equivalents 0.0701
_diffrn_reflns_av_sigmaI/netI 0.0679
_diffrn_reflns_limit_h_max 16
_diffrn_reflns_limit_h_min -16
_diffrn_reflns_limit_k_max 10
_diffrn_reflns_limit_k_min -8
_diffrn_reflns_limit_l_max 29
_diffrn_reflns_limit_l_min -27
_diffrn_reflns_number 16039
_diffrn_reflns_theta_full 29.21
_diffrn_reflns_theta_max 29.21
_diffrn_reflns_theta_min 1.68
_exptl_absorpt_coefficient_mu 53.261
_exptl_crystal_density_diffrn 6.022
_exptl_crystal_density_method 'not measured'
_exptl_crystal_F_000 3184
_refine_diff_density_max 1.713
_refine_diff_density_min -2.501
_refine_diff_density_rms 0.412
_refine_ls_extinction_method none
_refine_ls_goodness_of_fit_ref 0.993
_refine_ls_hydrogen_treatment mixed
_refine_ls_matrix_type full
_refine_ls_number_parameters 181
_refine_ls_number_reflns 5255
_refine_ls_number_restraints 0
_refine_ls_restrained_S_all 0.993
_refine_ls_R_factor_all 0.0703
_refine_ls_R_factor_gt 0.0412
_refine_ls_shift/su_max 0.001
_refine_ls_shift/su_mean 0.000
_refine_ls_structure_factor_coef Fsqd
_refine_ls_weighting_details 'calc w=1/[\s^2^(Fo^2^)+(0.0297P)^2^+0.0000P] where P=(Fo^2^+2Fc^2^)/3'
_refine_ls_weighting_scheme calc
_refine_ls_wR_factor_gt 0.0711
_refine_ls_wR_factor_ref 0.0777
_reflns_number_gt 3819
_reflns_number_total 5255
_reflns_threshold_expression >2sigma(I)
_cod_data_source_file ic062465hsi20061222_051724.cif
_cod_data_source_block f4tlse
_cod_original_cell_volume 2093.5(7)
_cod_database_code 4307994

loop_
_symmetry_equiv_pos_as_xyz
'x, y, z'
'-x, y+1/2, -z+1/2'
'-x, -y, -z'
'x, -y-1/2, z-1/2'

loop_
_atom_site_label
_atom_site_type_symbol
_atom_site_fract_x
_atom_site_fract_y
_atom_site_fract_z
_atom_site_U_iso_or_equiv
_atom_site_adp_type
_atom_site_occupancy
_atom_site_symmetry_multiplicity
_atom_site_calc_flag
_atom_site_refinement_flags
_atom_site_disorder_assembly
_atom_site_disorder_group
Bi1 Bi 0.20132(4) 0.65385(5) 0.07958(2) 0.01182(11) Uani 1 1 d . . .
Bi2 Bi 0.06180(4) 0.15092(5) 0.17139(2) 0.01258(11) Uani 1 1 d . . .
Tl1 Tl -0.33787(4) -0.08273(5) 0.07844(2) 0.01462(11) Uani 1 1 d . . .
Tl2 Tl 0.58261(4) 0.40761(6) 0.17436(3) 0.01477(11) Uani 1 1 d . . .
Se1 Se -0.02329(10) 0.82162(13) 0.09609(6) 0.0108(2) Uani 1 1 d . . .
Se2 Se 0.05165(10) 0.50419(14) 0.21770(6) 0.0100(3) Uani 1 1 d . . .
Se3 Se 0.78509(10) 0.71704(14) 0.20230(6) 0.0107(3) Uani 1 1 d . . .
Se4 Se 0.00132(10) 0.31027(14) 0.05750(6) 0.0108(2) Uani 1 1 d . . .
Se5 Se -0.18207(10) 0.20032(14) 0.15823(6) 0.0109(2) Uani 1 1 d . . .
Se6 Se 0.27815(10) 0.49432(15) -0.03446(7) 0.0121(3) Uani 1 1 d . . .
Se7 Se 0.43331(10) 0.69525(14) 0.08991(6) 0.0111(3) Uani 1 1 d . . .
Se8 Se 0.45793(10) 0.49223(15) 0.28905(7) 0.0125(3) Uani 1 1 d . . .
Se9 Se 0.25597(10) 0.81170(14) 0.19260(6) 0.0110(3) Uani 1 1 d . . .
Se10 Se 0.19922(10) 1.00572(14) 0.03230(7) 0.0109(3) Uani 1 1 d . . .
Se11 Se 0.46888(10) 0.22849(14) 0.04993(6) 0.0107(2) Uani 1 1 d . . .
Se12 Se 0.27683(10) 0.31631(13) 0.15410(6) 0.0108(2) Uani 1 1 d . . .
P1 P -0.1448(3) 0.4039(4) 0.09671(17) 0.0096(6) Uani 1 1 d . . .
P2 P 0.9177(3) 0.6268(4) 0.15590(17) 0.0099(6) Uani 1 1 d . . .
P3 P 0.3359(3) 0.1245(4) 0.09270(17) 0.0100(7) Uani 1 1 d . . .
P4 P 0.5979(3) 0.4038(4) 0.34680(17) 0.0101(7) Uani 1 1 d . . .

loop_
_atom_site_aniso_label
_atom_site_aniso_U_11
_atom_site_aniso_U_22
_atom_site_aniso_U_33
_atom_site_aniso_U_23
_atom_site_aniso_U_13
_atom_site_aniso_U_12
Bi1 0.0141(2) 0.00841(18) 0.0131(3) -0.00110(16) 0.00219(18) -0.00194(15)
Bi2 0.0171(2) 0.00821(17) 0.0127(3) 0.00063(16) 0.00290(18) 0.00221(15)
Tl1 0.0175(2) 0.01094(18) 0.0157(3) -0.00093(17) 0.00355(19) -0.00022(16)
Tl2 0.0170(2) 0.01227(19) 0.0149(3) -0.00053(17) 0.00153(19) 0.00006(16)
Se1 0.0147(6) 0.0058(4) 0.0121(8) 0.0008(4) 0.0031(5) -0.0002(4)
Se2 0.0121(5) 0.0068(5) 0.0109(8) -0.0015(4) 0.0004(5) 0.0010(4)
Se3 0.0133(6) 0.0084(4) 0.0109(8) -0.0017(4) 0.0030(5) -0.0003(4)
Se4 0.0139(6) 0.0081(4) 0.0107(8) 0.0004(4) 0.0030(5) 0.0005(4)
Se5 0.0141(6) 0.0070(4) 0.0120(8) 0.0015(4) 0.0030(5) -0.0006(4)
Se6 0.0145(6) 0.0102(5) 0.0109(8) -0.0010(4) 0.0000(5) 0.0021(4)
Se7 0.0124(5) 0.0071(4) 0.0145(8) -0.0015(4) 0.0045(5) 0.0004(4)
Se8 0.0134(6) 0.0104(5) 0.0133(9) 0.0000(4) 0.0000(5) 0.0010(4)
Se9 0.0140(6) 0.0084(4) 0.0111(8) -0.0006(4) 0.0036(5) -0.0010(4)
Se10 0.0132(6) 0.0084(5) 0.0111(8) 0.0006(4) 0.0012(5) -0.0001(4)
Se11 0.0127(5) 0.0079(4) 0.0118(8) 0.0004(4) 0.0025(5) -0.0013(4)
Se12 0.0137(6) 0.0073(4) 0.0117(8) -0.0010(4) 0.0026(5) -0.0008(4)
P1 0.0134(14) 0.0069(11) 0.008(2) -0.0020(11) -0.0008(12) 0.0003(10)
P2 0.0130(14) 0.0050(11) 0.012(2) -0.0007(11) 0.0021(12) 0.0001(10)
P3 0.0119(14) 0.0072(11) 0.011(2) -0.0028(11) 0.0027(12) -0.0003(10)
P4 0.0134(14) 0.0084(12) 0.009(2) 0.0006(11) 0.0035(12) -0.0003(10)

loop_
_atom_type_symbol
_atom_type_description
_atom_type_scat_dispersion_real
_atom_type_scat_dispersion_imag
_atom_type_scat_source
P P 0.1023 0.0942 'International Tables Vol C Tables 4.2.6.8 and 6.1.1.4'
Se Se -0.0929 2.2259 'International Tables Vol C Tables 4.2.6.8 and 6.1.1.4'
Tl Tl -2.8358 9.6688 'International Tables Vol C Tables 4.2.6.8 and 6.1.1.4'
Bi Bi -4.1077 10.2566 'International Tables Vol C Tables 4.2.6.8 and 6.1.1.4'

loop_
_geom_angle_atom_site_label_1
_geom_angle_atom_site_label_2
_geom_angle_atom_site_label_3
_geom_angle
_geom_angle_site_symmetry_1
_geom_angle_site_symmetry_3
_geom_angle_publ_flag
Se7 Bi1 Se9 76.47(5) . . ?
Se7 Bi1 Se10 83.56(4) . . ?
Se9 Bi1 Se10 86.70(4) . . ?
Se7 Bi1 Se1 147.24(3) . . ?
Se9 Bi1 Se1 79.83(4) . . ?
Se10 Bi1 Se1 72.73(4) . . ?
Se7 Bi1 Se6 72.68(4) . . ?
Se9 Bi1 Se6 149.08(4) . . ?
Se10 Bi1 Se6 91.84(4) . . ?
Se1 Bi1 Se6 129.04(4) . . ?
Se7 Bi1 Se12 79.90(4) . . ?
Se9 Bi1 Se12 80.29(4) . . ?
Se10 Bi1 Se12 160.93(4) . . ?
Se1 Bi1 Se12 117.98(4) . . ?
Se6 Bi1 Se12 92.23(4) . . ?
Se7 Bi1 Tl2 34.32(3) . . ?
Se9 Bi1 Tl2 71.54(4) . . ?
Se10 Bi1 Tl2 116.67(3) . . ?
Se1 Bi1 Tl2 148.79(3) . . ?
Se6 Bi1 Tl2 81.72(3) . . ?
Se12 Bi1 Tl2 45.78(3) . . ?
Se7 Bi1 Tl1 65.45(4) . 3_565 ?
Se9 Bi1 Tl1 107.79(3) . 3_565 ?
Se10 Bi1 Tl1 33.12(3) . 3_565 ?
Se1 Bi1 Tl1 101.51(3) . 3_565 ?
Se6 Bi1 Tl1 60.63(3) . 3_565 ?
Se12 Bi1 Tl1 140.51(3) . 3_565 ?
Tl2 Bi1 Tl1 98.87(2) . 3_565 ?
Se4 Bi2 Se2 85.74(4) . . ?
Se4 Bi2 Se5 73.89(4) . . ?
Se2 Bi2 Se5 80.19(4) . . ?
Se4 Bi2 Se12 80.26(4) . . ?
Se2 Bi2 Se12 75.12(4) . . ?
Se5 Bi2 Se12 145.30(3) . . ?
Se4 Bi2 Se1 78.94(4) . 1_545 ?
Se2 Bi2 Se1 155.90(4) . 1_545 ?
Se5 Bi2 Se1 77.76(4) . 1_545 ?
Se12 Bi2 Se1 119.71(4) . 1_545 ?
Se4 Bi2 Se2 139.90(4) . 2_545 ?
Se2 Bi2 Se2 89.19(3) . 2_545 ?
Se5 Bi2 Se2 66.05(4) . 2_545 ?
Se12 Bi2 Se2 136.31(4) . 2_545 ?
Se1 Bi2 Se2 90.66(4) 1_545 2_545 ?
Se4 Bi2 Se3 141.72(4) . 2_645 ?
Se2 Bi2 Se3 65.25(4) . 2_645 ?
Se5 Bi2 Se3 121.30(4) . 2_645 ?
Se12 Bi2 Se3 68.89(4) . 2_645 ?
Se1 Bi2 Se3 135.98(3) 1_545 2_645 ?
Se2 Bi2 Se3 67.51(4) 2_545 2_645 ?
Se4 Bi2 Tl1 70.61(4) . . ?
Se2 Bi2 Tl1 111.60(3) . . ?
Se5 Bi2 Tl1 32.19(3) . . ?
Se12 Bi2 Tl1 149.16(3) . . ?
Se1 Bi2 Tl1 45.62(3) 1_545 . ?
Se2 Bi2 Tl1 74.53(3) 2_545 . ?
Se3 Bi2 Tl1 141.85(3) 2_645 . ?
Se4 Bi2 Tl2 143.24(3) . 2_645 ?
Se2 Bi2 Tl2 98.20(3) . 2_645 ?
Se5 Bi2 Tl2 142.86(3) . 2_645 ?
Se12 Bi2 Tl2 65.81(3) . 2_645 ?
Se1 Bi2 Tl2 105.22(3) 1_545 2_645 ?
Se2 Bi2 Tl2 76.85(3) 2_545 2_645 ?
Se3 Bi2 Tl2 34.68(2) 2_645 2_645 ?
Tl1 Bi2 Tl2 137.821(17) . 2_645 ?
Se5 Tl1 Se10 89.42(4) . 3_565 ?
Se5 Tl1 Se7 136.75(4) . 1_445 ?
Se10 Tl1 Se7 133.04(4) 3_565 1_445 ?
Se5 Tl1 Se11 152.35(4) . 3 ?
Se10 Tl1 Se11 67.61(4) 3_565 3 ?
Se7 Tl1 Se11 65.71(4) 1_445 3 ?
Se5 Tl1 Se11 89.68(4) . 1_455 ?
Se10 Tl1 Se11 98.71(4) 3_565 1_455 ?
Se7 Tl1 Se11 77.63(3) 1_445 1_455 ?
Se11 Tl1 Se11 79.36(4) 3 1_455 ?
Se5 Tl1 Se6 129.54(4) . 3 ?
Se10 Tl1 Se6 77.24(3) 3_565 3 ?
Se7 Tl1 Se6 77.07(3) 1_445 3 ?
Se11 Tl1 Se6 62.15(3) 3 3 ?
Se11 Tl1 Se6 140.03(4) 1_455 3 ?
Se5 Tl1 Se3 70.29(4) . 1_445 ?
Se10 Tl1 Se3 120.37(4) 3_565 1_445 ?
Se7 Tl1 Se3 89.70(4) 1_445 1_445 ?
Se11 Tl1 Se3 134.15(3) 3 1_445 ?
Se11 Tl1 Se3 134.73(4) 1_455 1_445 ?
Se6 Tl1 Se3 75.34(3) 3 1_445 ?
Se5 Tl1 Se8 72.52(3) . 2_545 ?
Se10 Tl1 Se8 159.45(3) 3_565 2_545 ?
Se7 Tl1 Se8 64.23(4) 1_445 2_545 ?
Se11 Tl1 Se8 126.23(4) 3 2_545 ?
Se11 Tl1 Se8 72.12(4) 1_455 2_545 ?
Se6 Tl1 Se8 121.76(3) 3 2_545 ?
Se3 Tl1 Se8 63.32(3) 1_445 2_545 ?
Se5 Tl1 P4 103.27(6) . 2_545 ?
Se10 Tl1 P4 154.11(6) 3_565 2_545 ?
Se7 Tl1 P4 35.20(5) 1_445 2_545 ?
Se11 Tl1 P4 92.97(6) 3 2_545 ?
Se11 Tl1 P4 59.52(5) 1_455 2_545 ?
Se6 Tl1 P4 109.62(5) 3 2_545 ?
Se3 Tl1 P4 85.36(6) 1_445 2_545 ?
Se8 Tl1 P4 33.26(6) 2_545 2_545 ?
Se8 Tl2 Se11 125.76(4) . . ?
Se8 Tl2 Se7 93.32(4) . . ?
Se11 Tl2 Se7 68.07(4) . . ?
Se8 Tl2 Se8 83.15(3) . 2_645 ?
Se11 Tl2 Se8 76.52(3) . 2_645 ?
Se7 Tl2 Se8 133.20(4) . 2_645 ?
Se8 Tl2 Se5 133.01(4) . 1_655 ?
Se11 Tl2 Se5 89.11(4) . 1_655 ?
Se7 Tl2 Se5 131.62(4) . 1_655 ?
Se8 Tl2 Se5 75.16(3) 2_645 1_655 ?
Se8 Tl2 Se3 97.02(4) . . ?
Se11 Tl2 Se3 131.22(4) . . ?
Se7 Tl2 Se3 89.48(4) . . ?
Se8 Tl2 Se3 137.31(4) 2_645 . ?
Se5 Tl2 Se3 74.03(3) 1_655 . ?
Se8 Tl2 Se9 67.17(4) . 2_645 ?
Se11 Tl2 Se9 142.86(3) . 2_645 ?
Se7 Tl2 Se9 148.97(3) . 2_645 ?
Se8 Tl2 Se9 70.59(3) 2_645 2_645 ?
Se5 Tl2 Se9 66.42(4) 1_655 2_645 ?
Se3 Tl2 Se9 70.35(4) . 2_645 ?
Se8 Tl2 Se12 64.64(4) . . ?
Se11 Tl2 Se12 61.27(4) . . ?
Se7 Tl2 Se12 65.43(3) . . ?
Se8 Tl2 Se12 71.17(3) 2_645 . ?
Se5 Tl2 Se12 139.18(3) 1_655 . ?
Se3 Tl2 Se12 146.52(3) . . ?
Se9 Tl2 Se12 120.59(4) 2_645 . ?
Se8 Tl2 Se6 157.65(3) . 3_665 ?
Se11 Tl2 Se6 63.23(3) . 3_665 ?
Se7 Tl2 Se6 70.33(3) . 3_665 ?
Se8 Tl2 Se6 119.10(3) 2_645 3_665 ?
Se5 Tl2 Se6 61.29(4) 1_655 3_665 ?
Se3 Tl2 Se6 68.59(4) . 3_665 ?
Se9 Tl2 Se6 119.83(3) 2_645 3_665 ?
Se12 Tl2 Se6 118.08(4) . 3_665 ?
P2 Se1 Bi1 99.96(9) 1_455 . ?
P2 Se1 Bi2 107.73(10) 1_455 1_565 ?
Bi1 Se1 Bi2 98.98(4) . 1_565 ?
P2 Se1 Tl1 77.59(9) 1_455 1_565 ?
Bi1 Se1 Tl1 161.35(4) . 1_565 ?
Bi2 Se1 Tl1 99.36(3) 1_565 1_565 ?
P2 Se2 Bi2 102.57(9) 1_455 . ?
P2 Se2 Bi2 89.80(10) 1_455 2 ?
Bi2 Se2 Bi2 130.37(4) . 2 ?
P2 Se3 Bi2 90.22(11) . 2_655 ?
P2 Se3 Tl1 90.64(11) . 1_665 ?
Bi2 Se3 Tl1 161.45(4) 2_655 1_665 ?
P2 Se3 Tl2 105.54(9) . . ?
Bi2 Se3 Tl2 112.28(4) 2_655 . ?
Tl1 Se3 Tl2 85.29(4) 1_665 . ?
P1 Se4 Bi2 83.85(10) . . ?
P1 Se5 Bi2 81.93(9) . . ?
P1 Se5 Tl1 105.12(11) . . ?
Bi2 Se5 Tl1 118.57(4) . . ?
P1 Se5 Tl2 89.93(9) . 1_455 ?
Bi2 Se5 Tl2 155.95(4) . 1_455 ?
Tl1 Se5 Tl2 85.37(4) . 1_455 ?
P1 Se6 Bi1 97.22(10) 3_565 . ?
P1 Se6 Tl1 107.87(9) 3_565 3 ?
Bi1 Se6 Tl1 134.73(4) . 3 ?
P1 Se6 Tl2 76.57(10) 3_565 3_665 ?
Bi1 Se6 Tl2 145.57(4) . 3_665 ?
Tl1 Se6 Tl2 78.16(3) 3 3_665 ?
P1 Se6 Tl1 69.12(8) 3_565 3_565 ?
Bi1 Se6 Tl1 83.38(3) . 3_565 ?
Tl1 Se6 Tl1 140.48(4) 3 3_565 ?
Tl2 Se6 Tl1 62.62(2) 3_665 3_565 ?
P4 Se7 Bi1 82.76(9) 2_655 . ?
P4 Se7 Tl2 102.63(11) 2_655 . ?
Bi1 Se7 Tl2 116.62(4) . . ?
P4 Se7 Tl1 84.99(9) 2_655 1_665 ?
Bi1 Se7 Tl1 154.10(4) . 1_665 ?
Tl2 Se7 Tl1 88.30(4) . 1_665 ?
P4 Se7 Tl1 92.53(10) 2_655 3_565 ?
Bi1 Se7 Tl1 82.39(4) . 3_565 ?
Tl2 Se7 Tl1 156.76(4) . 3_565 ?
Tl1 Se7 Tl1 75.44(3) 1_665 3_565 ?
P4 Se8 Tl2 90.64(11) . . ?
P4 Se8 Tl2 106.12(9) . 2_655 ?
Tl2 Se8 Tl2 119.42(4) . 2_655 ?
P4 Se8 Tl1 79.30(11) . 2 ?
Tl2 Se8 Tl1 159.26(4) . 2 ?
Tl2 Se8 Tl1 81.01(3) 2_655 2 ?
P4 Se8 Tl2 71.27(8) . 2_645 ?
Tl2 Se8 Tl2 91.81(3) . 2_645 ?
Tl2 Se8 Tl2 148.77(4) 2_655 2_645 ?
Tl1 Se8 Tl2 67.84(2) 2 2_645 ?
P4 Se9 Bi1 82.44(11) 2_655 . ?
P4 Se9 Tl2 83.87(11) 2_655 2_655 ?
Bi1 Se9 Tl2 156.92(4) . 2_655 ?
P4 Se9 Tl2 57.98(8) 2_655 . ?
Bi1 Se9 Tl2 76.52(4) . . ?
Tl2 Se9 Tl2 80.47(3) 2_655 . ?
P3 Se10 Bi1 99.96(10) 1_565 . ?
P3 Se10 Tl1 88.97(10) 1_565 3_565 ?
Bi1 Se10 Tl1 118.36(4) . 3_565 ?
P3 Se11 Tl2 90.99(11) . . ?
P3 Se11 Tl1 88.49(11) . 3 ?
Tl2 Se11 Tl1 174.29(4) . 3 ?
P3 Se11 Tl1 102.37(9) . 1_655 ?
Tl2 Se11 Tl1 85.02(4) . 1_655 ?
Tl1 Se11 Tl1 100.65(4) 3 1_655 ?
P3 Se12 Bi2 100.33(9) . . ?
P3 Se12 Bi1 106.69(11) . . ?
Bi2 Se12 Bi1 102.12(4) . . ?
P3 Se12 Tl2 78.08(9) . . ?
Bi2 Se12 Tl2 159.64(4) . . ?
Bi1 Se12 Tl2 97.71(3) . . ?
P3 Se12 Tl2 89.14(10) . 2_645 ?
Bi2 Se12 Tl2 81.90(4) . 2_645 ?
Bi1 Se12 Tl2 162.44(4) . 2_645 ?
Tl2 Se12 Tl2 77.80(3) . 2_645 ?
Se6 P1 Se5 118.15(15) 3_565 . ?
Se6 P1 Se4 115.33(18) 3_565 . ?
Se5 P1 Se4 106.61(13) . . ?
Se6 P1 P2 107.38(14) 3_565 1_455 ?
Se5 P1 P2 103.14(17) . 1_455 ?
Se4 P1 P2 104.76(15) . 1_455 ?
Se6 P1 Tl2 71.62(9) 3_565 1_455 ?
Se5 P1 Tl2 57.05(8) . 1_455 ?
Se4 P1 Tl2 161.80(11) . 1_455 ?
P2 P1 Tl2 88.01(12) 1_455 1_455 ?
Se6 P1 Tl1 83.32(9) 3_565 . ?
Se5 P1 Tl1 46.14(7) . . ?
Se4 P1 Tl1 98.58(9) . . ?
P2 P1 Tl1 146.35(15) 1_455 . ?
Tl2 P1 Tl1 64.68(5) 1_455 . ?
Se6 P1 Tl1 45.16(6) 3_565 1_565 ?
Se5 P1 Tl1 120.85(12) . 1_565 ?
Se4 P1 Tl1 132.38(12) . 1_565 ?
P2 P1 Tl1 62.78(10) 1_455 1_565 ?
Tl2 P1 Tl1 64.96(5) 1_455 1_565 ?
Tl1 P1 Tl1 116.25(7) . 1_565 ?
Se3 P2 Se1 115.13(13) . 1_655 ?
Se3 P2 Se2 111.08(17) . 1_655 ?
Se1 P2 Se2 113.52(14) 1_655 1_655 ?
Se3 P2 P1 108.35(16) . 1_655 ?
Se1 P2 P1 104.11(17) 1_655 1_655 ?
Se2 P2 P1 103.61(13) 1_655 1_655 ?
Se3 P2 Tl1 56.90(8) . 1_665 ?
Se1 P2 Tl1 70.32(9) 1_655 1_665 ?
Se2 P2 Tl1 166.13(14) 1_655 1_665 ?
P1 P2 Tl1 87.77(12) 1_655 1_665 ?
Se3 P2 Tl2 46.84(7) . . ?
Se1 P2 Tl2 133.27(13) 1_655 . ?
Se2 P2 Tl2 113.16(11) 1_655 . ?
P1 P2 Tl2 62.28(11) 1_655 . ?
Tl1 P2 Tl2 64.93(5) 1_665 . ?
Se11 P3 Se12 112.38(13) . . ?
Se11 P3 Se10 114.84(18) . 1_545 ?
Se12 P3 Se10 112.18(14) . 1_545 ?
Se11 P3 P4 108.44(15) . 2_645 ?
Se12 P3 P4 102.62(16) . 2_645 ?
Se10 P3 P4 105.29(14) 1_545 2_645 ?
Se11 P3 Tl1 58.19(10) . 3 ?
Se12 P3 Tl1 137.09(13) . 3 ?
Se10 P3 Tl1 56.71(9) 1_545 3 ?
P4 P3 Tl1 120.22(13) 2_645 3 ?
Se11 P3 Tl2 56.04(8) . . ?
Se12 P3 Tl2 68.92(9) . . ?
Se10 P3 Tl2 168.29(14) 1_545 . ?
P4 P3 Tl2 85.46(12) 2_645 . ?
Tl1 P3 Tl2 114.01(8) 3 . ?
Se11 P3 Tl1 48.64(7) . 1_655 ?
Se12 P3 Tl1 131.89(13) . 1_655 ?
Se10 P3 Tl1 115.76(11) 1_545 1_655 ?
P4 P3 Tl1 61.22(10) 2_645 1_655 ?
Tl1 P3 Tl1 76.63(7) 3 1_655 ?
Tl2 P3 Tl1 65.03(5) . 1_655 ?
Se8 P4 Se7 115.78(15) . 2_645 ?
Se8 P4 Se9 118.31(18) . 2_645 ?
Se7 P4 Se9 105.16(13) 2_645 2_645 ?
Se8 P4 P3 110.08(14) . 2_655 ?
Se7 P4 P3 101.93(17) 2_645 2_655 ?
Se9 P4 P3 103.73(15) 2_645 2_655 ?
Se8 P4 Tl1 67.44(9) . 2 ?
Se7 P4 Tl1 59.81(8) 2_645 2 ?
Se9 P4 Tl1 163.22(12) 2_645 2 ?
P3 P4 Tl1 87.67(12) 2_655 2 ?
Se8 P4 Tl2 56.48(10) . . ?
Se7 P4 Tl2 132.44(12) 2_645 . ?
Se9 P4 Tl2 61.84(10) 2_645 . ?
P3 P4 Tl2 125.29(13) 2_655 . ?
Tl1 P4 Tl2 121.28(10) 2 . ?
Se8 P4 Tl2 81.12(9) . 2_645 ?
Se7 P4 Tl2 47.69(7) 2_645 2_645 ?
Se9 P4 Tl2 96.36(9) 2_645 2_645 ?
P3 P4 Tl2 147.67(14) 2_655 2_645 ?
Tl1 P4 Tl2 68.25(5) 2 2_645 ?
Tl2 P4 Tl2 86.51(7) . 2_645 ?
Se8 P4 Tl2 46.18(7) . 2_655 ?
Se7 P4 Tl2 124.18(12) 2_645 2_655 ?
Se9 P4 Tl2 130.38(12) 2_645 2_655 ?
P3 P4 Tl2 63.91(10) 2_655 2_655 ?
Tl1 P4 Tl2 65.65(5) 2 2_655 ?
Tl2 P4 Tl2 85.82(7) . 2_655 ?
Tl2 P4 Tl2 119.55(8) 2_645 2_655 ?

loop_
_geom_bond_atom_site_label_1
_geom_bond_atom_site_label_2
_geom_bond_distance
_geom_bond_site_symmetry_2
_geom_bond_publ_flag
Bi1 Se7 2.8374(14) . ?
Bi1 Se9 2.8406(16) . ?
Bi1 Se10 2.8671(13) . ?
Bi1 Se1 3.0974(14) . ?
Bi1 Se6 3.1259(16) . ?
Bi1 Se12 3.1352(14) . ?
Bi1 Tl2 5.2216(14) . ?
Bi1 Tl1 5.2835(11) 3_565 ?
Bi2 Se4 2.8717(16) . ?
Bi2 Se2 2.8786(13) . ?
Bi2 Se5 2.9858(14) . ?
Bi2 Se12 2.9885(14) . ?
Bi2 Se1 3.1226(13) 1_545 ?
Bi2 Se2 3.2419(16) 2_545 ?
Bi2 Se3 3.2627(18) 2_645 ?
Bi2 Tl1 5.3685(15) . ?
Bi2 Tl2 5.5379(17) 2_645 ?
Tl1 Se5 3.2565(15) . ?
Tl1 Se10 3.2802(17) 3_565 ?
Tl1 Se7 3.3065(13) 1_445 ?
Tl1 Se11 3.3356(17) 3 ?
Tl1 Se11 3.3377(14) 1_455 ?
Tl1 Se6 3.3764(14) 3 ?
Tl1 Se3 3.3792(17) 1_445 ?
Tl1 Se8 3.5813(17) 2_545 ?
Tl1 P4 3.811(3) 2_545 ?
Tl2 Se8 3.2658(17) . ?
Tl2 Se11 3.2846(17) . ?
Tl2 Se7 3.2928(15) . ?
Tl2 Se8 3.3008(14) 2_645 ?
Tl2 Se5 3.3434(14) 1_655 ?
Tl2 Se3 3.4056(14) . ?
Tl2 Se9 3.4733(18) 2_645 ?
Tl2 Se12 3.7761(15) . ?
Tl2 Se6 3.8876(18) 3_665 ?
Se1 P2 2.194(3) 1_455 ?
Se1 Bi2 3.1225(13) 1_565 ?
Se1 Tl1 3.8885(15) 1_565 ?
Se2 P2 2.219(4) 1_455 ?
Se2 Bi2 3.2419(16) 2 ?
Se3 P2 2.165(4) . ?
Se3 Bi2 3.2626(18) 2_655 ?
Se3 Tl1 3.3792(17) 1_665 ?
Se4 P1 2.220(3) . ?
Se5 P1 2.172(4) . ?
Se5 Tl2 3.3435(14) 1_455 ?
Se6 P1 2.159(4) 3_565 ?
Se6 Tl1 3.3764(14) 3 ?
Se6 Tl2 3.8877(18) 3_665 ?
Se6 Tl1 4.6351(15) 3_565 ?
Se7 P4 2.205(4) 2_655 ?
Se7 Tl1 3.3064(13) 1_665 ?
Se7 Tl1 4.8486(16) 3_565 ?
Se8 P4 2.127(4) . ?
Se8 Tl2 3.3007(14) 2_655 ?
Se8 Tl1 3.5812(17) 2 ?
Se8 Tl2 4.5329(15) 2_645 ?
Se9 P4 2.220(3) 2_655 ?
Se9 Tl2 3.4732(18) 2_655 ?
Se10 P3 2.213(4) 1_565 ?
Se10 Tl1 3.2803(17) 3_565 ?
Se11 P3 2.156(3) . ?
Se11 Tl1 3.3356(17) 3 ?
Se11 Tl1 3.3378(14) 1_655 ?
Se12 P3 2.204(3) . ?
Se12 Tl2 5.1026(17) 2_645 ?
P1 Se6 2.159(4) 3_565 ?
P1 P2 2.230(4) 1_455 ?
P1 Tl2 3.985(4) 1_455 ?
P1 Tl1 4.532(3) 1_565 ?
P2 Se1 2.194(3) 1_655 ?
P2 Se2 2.219(4) 1_655 ?
P2 P1 2.230(4) 1_655 ?
P2 Tl1 4.033(3) 1_665 ?
P3 Se10 2.213(4) 1_545 ?
P3 P4 2.246(4) 2_645 ?
P3 Tl1 3.924(4) 3 ?
P3 Tl1 4.344(3) 1_655 ?
P4 Se7 2.205(4) 2_645 ?
P4 Se9 2.219(3) 2_645 ?
P4 P3 2.246(4) 2_655 ?
P4 Tl1 3.811(3) 2 ?
P4 Tl2 4.345(3) 2_645 ?
P4 Tl2 4.395(3) 2_655 ?
